data_4500735
loop_
_publ_author_name
'Qu, Ling-Ling'
'Zhu, You-Long'
'Li, Yi-Zhi'
'Du, Hong-Bin'
'You, Xiao-Zeng'

_publ_section_title
;
 Solvent-Induced Synthesis of Zinc(II) and Manganese(II) Coordination
 Polymers with a Semirigid Tetracarboxylic Acid
;
_journal_issue 6
_journal_name_full 'Crystal Growth &amp; Design'
_journal_page_first 2444
_journal_paper_doi 10.1021/cg200229h
_journal_volume 11
_journal_year 2011
_chemical_formula_sum 'C32 H21 N O10 Zn2'
_chemical_formula_weight 710.24
_chemical_name_systematic
; 
 ? 
;
_space_group_IT_number 15
_symmetry_cell_setting monoclinic
_symmetry_space_group_name_Hall '-C 2yc'
_symmetry_space_group_name_H-M 'C 1 2/c 1'
_atom_sites_solution_hydrogens geom
_atom_sites_solution_primary direct
_atom_sites_solution_secondary difmap
_audit_creation_method SHELXL-97
_cell_angle_alpha 90.00
_cell_angle_beta 104.716(2)
_cell_angle_gamma 90.00
_cell_formula_units_Z 4
_cell_length_a 23.482(3)
_cell_length_b 16.7231(18)
_cell_length_c 7.7066(8)
_cell_measurement_temperature 291(2)
_cell_measurement_theta_max 26.00
_cell_measurement_theta_min 1.6
_cell_volume 2927.0(6)
_computing_cell_refinement SMART
_computing_data_collection 'SMART (Bruker, 2000)'
_computing_data_reduction SAINT
_computing_molecular_graphics SHELXTL
_computing_publication_material SHELXTL
_computing_structure_refinement 'SHELXL-97 (Sheldrick, 1997)'
_computing_structure_solution 'SHELXS-97 (Sheldrick, 1990)'
_diffrn_ambient_temperature 291(2)
_diffrn_measured_fraction_theta_full 0.997
_diffrn_measured_fraction_theta_max 0.997
_diffrn_measurement_device_type 'Bruker Smart Apex CCD area detector'
_diffrn_measurement_method 'phi and omega scans'
_diffrn_radiation_monochromator graphite
_diffrn_radiation_source 'fine-focus sealed tube'
_diffrn_radiation_type MoK\a
_diffrn_radiation_wavelength 0.71073
_diffrn_reflns_av_R_equivalents 0.0386
_diffrn_reflns_av_sigmaI/netI 0.0496
_diffrn_reflns_limit_h_max 22
_diffrn_reflns_limit_h_min -28
_diffrn_reflns_limit_k_max 19
_diffrn_reflns_limit_k_min -20
_diffrn_reflns_limit_l_max 9
_diffrn_reflns_limit_l_min -7
_diffrn_reflns_number 7841
_diffrn_reflns_theta_full 25.99
_diffrn_reflns_theta_max 25.99
_diffrn_reflns_theta_min 1.79
_exptl_absorpt_coefficient_mu 1.701
_exptl_absorpt_correction_T_max 0.7494
_exptl_absorpt_correction_T_min 0.7272
_exptl_absorpt_correction_type multi-scan
_exptl_absorpt_process_details 'SADABS; Bruker, 2000'
_exptl_crystal_density_diffrn 1.612
_exptl_crystal_density_method 'not measured'
_exptl_crystal_F_000 1440
_exptl_crystal_size_max 0.20
_exptl_crystal_size_mid 0.18
_exptl_crystal_size_min 0.18
_refine_diff_density_max 0.405
_refine_diff_density_min -0.563
_refine_diff_density_rms 0.083
_refine_ls_extinction_method none
_refine_ls_goodness_of_fit_ref 1.096
_refine_ls_hydrogen_treatment constr
_refine_ls_matrix_type full
_refine_ls_number_parameters 218
_refine_ls_number_reflns 2874
_refine_ls_number_restraints 0
_refine_ls_restrained_S_all 1.096
_refine_ls_R_factor_all 0.0757
_refine_ls_R_factor_gt 0.0563
_refine_ls_shift/su_max 0.000
_refine_ls_shift/su_mean 0.000
_refine_ls_structure_factor_coef Fsqd
_refine_ls_weighting_details 'calc w=1/[\s^2^(Fo^2^)+(0.0800P)^2^+1.9900P] where P=(Fo^2^+2Fc^2^)/3'
_refine_ls_weighting_scheme calc
_refine_ls_wR_factor_gt 0.1421
_refine_ls_wR_factor_ref 0.1483
_reflns_number_gt 2152
_reflns_number_total 2874
_reflns_threshold_expression >2sigma(I)
_cod_data_source_file cg200229h_si_002.cif
_cod_data_source_block 1
_cod_original_cell_volume 2927.0(5)
_cod_original_sg_symbol_H-M C2/c
_cod_database_code 4500735

loop_
_symmetry_equiv_pos_as_xyz
'x, y, z'
'-x, y, -z+1/2'
'x+1/2, y+1/2, z'
'-x+1/2, y+1/2, -z+1/2'
'-x, -y, -z'
'x, -y, z-1/2'
'-x+1/2, -y+1/2, -z'
'x+1/2, -y+1/2, z-1/2'

loop_
_atom_site_label
_atom_site_type_symbol
_atom_site_fract_x
_atom_site_fract_y
_atom_site_fract_z
_atom_site_U_iso_or_equiv
_atom_site_adp_type
_atom_site_occupancy
_atom_site_symmetry_multiplicity
_atom_site_calc_flag
_atom_site_refinement_flags
C1 C 0.29333(19) 0.0960(2) 1.2517(6) 0.0369(9) Uani 1 1 d .
C2 C 0.31405(19) 0.1664(2) 1.1683(6) 0.0366(9) Uani 1 1 d .
C3 C 0.30638(18) 0.2414(2) 1.2311(6) 0.0339(9) Uani 1 1 d .
H3 H 0.2905 0.2478 1.3291 0.041 Uiso 1 1 calc R
C4 C 0.32253(19) 0.3073(2) 1.1474(6) 0.0363(9) Uani 1 1 d .
C5 C 0.34731(19) 0.2986(3) 1.0034(6) 0.0382(9) Uani 1 1 d .
H5 H 0.3584 0.3434 0.9486 0.046 Uiso 1 1 calc R
C6 C 0.3554(2) 0.2227(3) 0.9415(6) 0.0405(10) Uani 1 1 d .
C7 C 0.3387(2) 0.1564(3) 1.0229(6) 0.0397(10) Uani 1 1 d .
H7 H 0.3437 0.1054 0.9811 0.048 Uiso 1 1 calc R
C8 C 0.3109(2) 0.3890(3) 1.2100(6) 0.0421(10) Uani 1 1 d .
C9 C 0.3941(2) 0.1429(3) 0.7455(6) 0.0446(11) Uani 1 1 d .
H9A H 0.3584 0.1114 0.7062 0.054 Uiso 1 1 calc R
H9B H 0.4200 0.1158 0.8464 0.054 Uiso 1 1 calc R
C10 C 0.4241(2) 0.1507(3) 0.5935(6) 0.0417(10) Uani 1 1 d .
C11 C 0.42974(19) 0.0821(3) 0.5004(6) 0.0408(10) Uani 1 1 d .
H11 H 0.4136 0.0345 0.5281 0.049 Uiso 1 1 calc R
C12 C 0.45891(19) 0.0834(3) 0.3674(6) 0.0414(10) Uani 1 1 d .
H12 H 0.4624 0.0363 0.3066 0.050 Uiso 1 1 calc R
C13 C 0.48317(19) 0.1526(3) 0.3218(6) 0.0399(10) Uani 1 1 d .
C14 C 0.4767(2) 0.2225(3) 0.4125(6) 0.0447(11) Uani 1 1 d .
H14 H 0.4920 0.2704 0.3828 0.054 Uiso 1 1 calc R
C15 C 0.44711(19) 0.2206(3) 0.5485(6) 0.0412(10) Uani 1 1 d .
H15 H 0.4430 0.2674 0.6092 0.049 Uiso 1 1 calc R
C16 C 0.4406(5) 0.4544(6) 0.9670(13) 0.051(2) Uani 0.50 1 d P
H16A H 0.3989 0.4626 0.9442 0.076 Uiso 0.50 1 calc PR
H16C H 0.4610 0.4997 1.0300 0.076 Uiso 0.50 1 calc PR
H16B H 0.4515 0.4072 1.0385 0.076 Uiso 0.50 1 calc PR
C17 C 0.4563(4) 0.4449(6) 0.7997(14) 0.047(2) Uani 0.50 1 d P
N1 N 0.4668(3) 0.4371(5) 0.6591(11) 0.0457(19) Uani 0.50 1 d P
O1 O 0.27298(13) 0.10744(17) 1.3845(4) 0.0397(7) Uani 1 1 d .
O2 O 0.29671(14) 0.02659(17) 1.1860(4) 0.0404(7) Uani 1 1 d .
O3 O 0.29854(13) 0.39430(17) 1.3583(4) 0.0406(7) Uani 1 1 d .
O4 O 0.31444(14) 0.44729(17) 1.1089(4) 0.0409(7) Uani 1 1 d .
O5 O 0.37999(14) 0.2197(2) 0.7988(5) 0.0463(8) Uani 1 1 d .
Zn1 Zn 0.26425(2) 0.46805(3) 1.49118(8) 0.0426(2) Uani 1 1 d .

loop_
_atom_site_aniso_label
_atom_site_aniso_U_11
_atom_site_aniso_U_22
_atom_site_aniso_U_33
_atom_site_aniso_U_23
_atom_site_aniso_U_13
_atom_site_aniso_U_12
C1 0.045(2) 0.028(2) 0.041(2) 0.0000(17) 0.0152(19) -0.0037(17)
C2 0.042(2) 0.031(2) 0.038(2) -0.0037(17) 0.0119(18) -0.0041(16)
C3 0.041(2) 0.030(2) 0.035(2) -0.0019(16) 0.0159(18) -0.0043(16)
C4 0.047(2) 0.027(2) 0.038(2) -0.0073(17) 0.0172(18) -0.0110(18)
C5 0.045(2) 0.034(2) 0.039(2) -0.0108(17) 0.0166(19) -0.0100(18)
C6 0.048(2) 0.036(2) 0.040(2) -0.0044(18) 0.0155(19) -0.0060(18)
C7 0.046(2) 0.033(2) 0.041(2) 0.0018(18) 0.0125(19) -0.0010(17)
C8 0.043(2) 0.040(2) 0.048(3) -0.009(2) 0.019(2) -0.0079(19)
C9 0.045(2) 0.045(3) 0.047(3) 0.008(2) 0.016(2) 0.008(2)
C10 0.039(2) 0.044(2) 0.042(2) -0.0044(19) 0.0114(19) -0.0009(19)
C11 0.041(2) 0.044(2) 0.041(2) 0.0039(19) 0.0170(19) 0.0046(18)
C12 0.038(2) 0.046(3) 0.042(2) 0.003(2) 0.0154(19) 0.0007(19)
C13 0.042(2) 0.049(3) 0.032(2) 0.0013(19) 0.0143(19) -0.0007(19)
C14 0.046(2) 0.051(3) 0.040(3) -0.003(2) 0.016(2) 0.007(2)
C15 0.039(2) 0.040(2) 0.047(3) 0.0032(19) 0.0135(19) -0.0012(18)
C16 0.059(6) 0.047(6) 0.047(6) 0.014(4) 0.014(5) 0.009(4)
C17 0.044(5) 0.047(5) 0.050(6) 0.004(4) 0.010(4) -0.003(4)
N1 0.054(5) 0.038(4) 0.045(5) -0.015(3) 0.011(4) -0.016(3)
O1 0.0505(18) 0.0302(15) 0.0407(17) -0.0023(12) 0.0155(14) 0.0005(12)
O2 0.0502(17) 0.0339(16) 0.0433(17) -0.0016(13) 0.0234(14) -0.0104(13)
O3 0.0504(17) 0.0343(16) 0.0435(17) -0.0020(13) 0.0236(14) -0.0115(13)
O4 0.0509(18) 0.0299(16) 0.0455(18) -0.0113(13) 0.0189(14) -0.0149(13)
O5 0.0445(17) 0.0439(18) 0.054(2) -0.0059(15) 0.0194(15) -0.0096(14)
Zn1 0.0417(3) 0.0402(3) 0.0491(4) 0.0023(2) 0.0173(2) 0.0062(2)

loop_
_atom_type_symbol
_atom_type_description
_atom_type_scat_dispersion_real
_atom_type_scat_dispersion_imag
_atom_type_scat_source
C C 0.0033 0.0016 'International Tables Vol C Tables 4.2.6.8 and 6.1.1.4'
H H 0.0000 0.0000 'International Tables Vol C Tables 4.2.6.8 and 6.1.1.4'
N N 0.0061 0.0033 'International Tables Vol C Tables 4.2.6.8 and 6.1.1.4'
O O 0.0106 0.0060 'International Tables Vol C Tables 4.2.6.8 and 6.1.1.4'
Zn Zn 0.2839 1.4301 'International Tables Vol C Tables 4.2.6.8 and 6.1.1.4'

loop_
_geom_angle_atom_site_label_1
_geom_angle_atom_site_label_2
_geom_angle_atom_site_label_3
_geom_angle
_geom_angle_site_symmetry_1
_geom_angle_site_symmetry_3
O1 C1 O2 122.6(4) . .
O1 C1 C2 118.1(4) . .
O2 C1 C2 119.3(4) . .
C3 C2 C7 120.7(4) . .
C3 C2 C1 119.1(4) . .
C7 C2 C1 120.2(4) . .
C2 C3 C4 119.3(4) . .
C2 C3 H3 120.4 . .
C4 C3 H3 120.4 . .
C3 C4 C5 120.9(4) . .
C3 C4 C8 119.0(4) . .
C5 C4 C8 120.1(4) . .
C4 C5 C6 119.6(4) . .
C4 C5 H5 120.2 . .
C6 C5 H5 120.2 . .
O5 C6 C7 124.4(4) . .
O5 C6 C5 115.6(4) . .
C7 C6 C5 120.0(4) . .
C6 C7 C2 119.6(4) . .
C6 C7 H7 120.2 . .
C2 C7 H7 120.2 . .
O3 C8 O4 125.1(4) . .
O3 C8 C4 117.6(4) . .
O4 C8 C4 117.3(4) . .
O5 C9 C10 109.6(4) . .
O5 C9 H9A 109.8 . .
C10 C9 H9A 109.8 . .
O5 C9 H9B 109.8 . .
C10 C9 H9B 109.8 . .
H9A C9 H9B 108.2 . .
C15 C10 C11 118.8(4) . .
C15 C10 C9 124.0(4) . .
C11 C10 C9 117.1(4) . .
C12 C11 C10 120.7(5) . .
C12 C11 H11 119.7 . .
C10 C11 H11 119.7 . .
C11 C12 C13 121.5(5) . .
C11 C12 H12 119.2 . .
C13 C12 H12 119.2 . .
C12 C13 C14 118.3(4) . .
C12 C13 C13 120.9(3) . 2_655
C14 C13 C13 120.8(3) . 2_655
C13 C14 C15 119.8(5) . .
C13 C14 H14 120.1 . .
C15 C14 H14 120.1 . .
C10 C15 C14 120.9(5) . .
C10 C15 H15 119.6 . .
C14 C15 H15 119.6 . .
C17 C16 H16A 109.5 . .
C17 C16 H16C 109.5 . .
H16A C16 H16C 109.5 . .
C17 C16 H16B 109.5 . .
H16A C16 H16B 109.5 . .
H16C C16 H16B 109.5 . .
N1 C17 C16 177.4(10) . .
N1 C17 N1 73.3(8) . 2_656
C16 C17 N1 109.3(8) . 2_656
C17 N1 C17 105.8(7) . 2_656
C17 N1 N1 68.3(7) . 2_656
C17 N1 N1 38.5(5) 2_656 2_656
C1 O1 Zn1 128.6(3) . 7_558
C1 O2 Zn1 128.3(3) . 4_547
C8 O3 Zn1 139.8(3) . .
C8 O4 Zn1 137.1(3) . 6_565
C6 O5 C9 116.4(4) . .
O3 Zn1 O4 116.04(13) . 6_566
O3 Zn1 O1 98.64(13) . 7_558
O4 Zn1 O1 123.49(13) 6_566 7_558
O3 Zn1 O2 106.32(13) . 4_557
O4 Zn1 O2 102.25(12) 6_566 4_557
O1 Zn1 O2 109.22(13) 7_558 4_557

loop_
_geom_bond_atom_site_label_1
_geom_bond_atom_site_label_2
_geom_bond_distance
_geom_bond_site_symmetry_2
C1 O1 1.249(5) .
C1 O2 1.277(5) .
C1 C2 1.480(6) .
C2 C3 1.374(6) .
C2 C7 1.395(6) .
C3 C4 1.377(6) .
C3 H3 0.9300 .
C4 C5 1.386(6) .
C4 C8 1.497(6) .
C5 C6 1.386(6) .
C5 H5 0.9300 .
C6 O5 1.367(6) .
C6 C7 1.378(6) .
C7 H7 0.9300 .
C8 O3 1.252(5) .
C8 O4 1.265(6) .
C9 O5 1.412(6) .
C9 C10 1.518(7) .
C9 H9A 0.9700 .
C9 H9B 0.9700 .
C10 C15 1.370(6) .
C10 C11 1.377(6) .
C11 C12 1.370(6) .
C11 H11 0.9300 .
C12 C13 1.375(6) .
C12 H12 0.9300 .
C13 C14 1.390(6) .
C13 C13 1.514(9) 2_655
C14 C15 1.397(6) .
C14 H14 0.9300 .
C15 H15 0.9300 .
C16 C17 1.436(15) .
C16 H16A 0.9600 .
C16 H16C 0.9600 .
C16 H16B 0.9600 .
C17 N1 1.178(13) .
C17 N1 1.759(12) 2_656
N1 C17 1.759(12) 2_656
N1 N1 1.813(15) 2_656
O1 Zn1 1.924(3) 7_558
O2 Zn1 1.969(3) 4_547
O3 Zn1 1.907(3) .
O4 Zn1 1.916(3) 6_565
Zn1 O4 1.916(3) 6_566
Zn1 O1 1.924(3) 7_558
Zn1 O2 1.969(3) 4_557

loop_
_geom_torsion_atom_site_label_1
_geom_torsion_atom_site_label_2
_geom_torsion_atom_site_label_3
_geom_torsion_atom_site_label_4
_geom_torsion
_geom_torsion_site_symmetry_1
_geom_torsion_site_symmetry_4
O1 C1 C2 C3 -4.6(6) . .
O2 C1 C2 C3 175.3(4) . .
O1 C1 C2 C7 178.2(4) . .
O2 C1 C2 C7 -1.9(6) . .
C7 C2 C3 C4 0.9(6) . .
C1 C2 C3 C4 -176.3(4) . .
C2 C3 C4 C5 -1.2(6) . .
C2 C3 C4 C8 176.5(4) . .
C3 C4 C5 C6 0.7(7) . .
C8 C4 C5 C6 -177.0(4) . .
C4 C5 C6 O5 179.9(4) . .
C4 C5 C6 C7 0.2(7) . .
O5 C6 C7 C2 179.8(4) . .
C5 C6 C7 C2 -0.5(7) . .
C3 C2 C7 C6 0.0(7) . .
C1 C2 C7 C6 177.2(4) . .
C3 C4 C8 O3 14.8(6) . .
C5 C4 C8 O3 -167.5(4) . .
C3 C4 C8 O4 -165.5(4) . .
C5 C4 C8 O4 12.3(6) . .
O5 C9 C10 C15 15.4(6) . .
O5 C9 C10 C11 -166.8(4) . .
C15 C10 C11 C12 1.2(7) . .
C9 C10 C11 C12 -176.7(4) . .
C10 C11 C12 C13 -0.3(7) . .
C11 C12 C13 C14 -0.9(7) . .
C11 C12 C13 C13 178.2(5) . 2_655
C12 C13 C14 C15 1.2(6) . .
C13 C13 C14 C15 -177.9(5) 2_655 .
C11 C10 C15 C14 -1.0(7) . .
C9 C10 C15 C14 176.8(4) . .
C13 C14 C15 C10 -0.3(7) . .
C16 C17 N1 C17 174(100) . 2_656
N1 C17 N1 C17 -8.8(9) 2_656 2_656
C16 C17 N1 N1 -177(100) . 2_656
O2 C1 O1 Zn1 -6.4(6) . 7_558
C2 C1 O1 Zn1 173.4(3) . 7_558
O1 C1 O2 Zn1 85.5(5) . 4_547
C2 C1 O2 Zn1 -94.3(4) . 4_547
O4 C8 O3 Zn1 17.6(8) . .
C4 C8 O3 Zn1 -162.7(3) . .
O3 C8 O4 Zn1 -57.6(7) . 6_565
C4 C8 O4 Zn1 122.7(4) . 6_565
C7 C6 O5 C9 -6.6(6) . .
C5 C6 O5 C9 173.8(4) . .
C10 C9 O5 C6 -176.7(3) . .
C8 O3 Zn1 O4 -79.3(5) . 6_566
C8 O3 Zn1 O1 146.6(4) . 7_558
C8 O3 Zn1 O2 33.6(5) . 4_557
